data_4127726
loop_
_publ_author_name
'Li, Xiaotong'
'Ke, Weijun'
'Traor\'e, Boubacar'
'Guo, Peijun'
'Hadar, Ido'
'Kepenekian, Mika\"el'
'Even, Jacky'
'Katan, Claudine'
'Stoumpos, Constantinos C.'
'Schaller, Richard D.'
'Kanatzidis, Mercouri G.'

_publ_section_title
;
 Two-Dimensional Dion-Jacobson Hybrid Lead Iodide Perovskites with
 Aromatic Diammonium Cations.
;
_journal_issue 32
_journal_name_full 'Journal of the American Chemical Society'
_journal_page_first 12880
_journal_page_last 12890
_journal_paper_doi 10.1021/jacs.9b06398
_journal_volume 141
_journal_year 2019
_chemical_formula_sum 'C7 H16 I7 N3 Pb2'
_chemical_formula_weight 1444.9
_space_group_IT_number 9
_space_group_name_Hall 'C -2yc'
_space_group_name_H-M_alt 'C 1 c 1'
_symmetry_cell_setting monoclinic
_symmetry_Int_Tables_number 9
_symmetry_space_group_name_Hall 'C -2yc'
_symmetry_space_group_name_H-M 'C 1 c 1'
_cell_angle_alpha 90
_cell_angle_beta 104.536(8)
_cell_angle_gamma 90
_cell_formula_units_Z 4
_cell_length_a 34.678(4)
_cell_length_b 8.7791(10)
_cell_length_c 8.7644(9)
_cell_measurement_reflns_used 6576
_cell_measurement_temperature 293
_cell_measurement_theta_max 29.67
_cell_measurement_theta_min 2.27
_cell_volume 2582.8(5)
_computing_cell_refinement 'STOE X-AREA'
_computing_data_collection 'STOE X-AREA'
_computing_data_reduction 'STOE X-RED'
_computing_structure_refinement JANA2006
_computing_structure_solution JANA2006
_diffrn_ambient_temperature 293
_diffrn_detector 'image plate (34 cm diameter)'
_diffrn_detector_area_resol_mean 6.67
_diffrn_measured_fraction_theta_full 0.98
_diffrn_measured_fraction_theta_max 0.98
_diffrn_measurement_device 'four-circle diffractometer'
_diffrn_measurement_device_type 'IPDS Stoe'
_diffrn_measurement_method 'rotation method'
_diffrn_radiation_monochromator graphite
_diffrn_radiation_probe x-ray
_diffrn_radiation_source 'X-ray tube'
_diffrn_radiation_type 'Mo K\a'
_diffrn_radiation_wavelength 0.71073
_diffrn_reflns_av_R_equivalents 0.0453
_diffrn_reflns_av_unetI/netI 0.0313
_diffrn_reflns_limit_h_max 47
_diffrn_reflns_limit_h_min -47
_diffrn_reflns_limit_k_max 12
_diffrn_reflns_limit_k_min -11
_diffrn_reflns_limit_l_max 12
_diffrn_reflns_limit_l_min -10
_diffrn_reflns_number 11874
_diffrn_reflns_theta_full 29.25
_diffrn_reflns_theta_max 29.25
_diffrn_reflns_theta_min 2.4
_diffrn_source 'sealed X-ray tube, 12 x 0.4 mm long-fine focus'
_diffrn_source_current 40
_diffrn_source_power 2.00
_diffrn_source_voltage 50
_exptl_absorpt_coefficient_mu 21.381
_exptl_absorpt_correction_T_max 0.6396
_exptl_absorpt_correction_T_min 0.2335
_exptl_absorpt_correction_type numerical
_exptl_absorpt_process_details X-SHAPE
_exptl_crystal_colour red
_exptl_crystal_density_diffrn 3.7159
_exptl_crystal_description 'square plate'
_exptl_crystal_F_000 2456
_exptl_crystal_size_max 0.0389
_exptl_crystal_size_mid 0.0215
_exptl_crystal_size_min 0.0110
_refine_diff_density_max 1.09
_refine_diff_density_min -0.83
_refine_ls_abs_structure_details '  2122 of Friedel pairs used in the refinement'
_refine_ls_abs_structure_Flack 0.483(19)
_refine_ls_extinction_method none
_refine_ls_goodness_of_fit_gt 1.96
_refine_ls_goodness_of_fit_ref 1.75
_refine_ls_hydrogen_treatment constr
_refine_ls_number_constraints 73
_refine_ls_number_parameters 116
_refine_ls_number_reflns 4457
_refine_ls_number_restraints 18
_refine_ls_R_factor_all 0.0591
_refine_ls_R_factor_gt 0.0393
_refine_ls_shift/su_max 0.0335
_refine_ls_shift/su_mean 0.0072
_refine_ls_structure_factor_coef Fsqd
_refine_ls_weighting_details w=1/(\s^2^(I)+0.0004I^2^)
_refine_ls_weighting_scheme sigma
_refine_ls_wR_factor_gt 0.0709
_refine_ls_wR_factor_ref 0.0734
_reflns_number_gt 3339
_reflns_number_total 4457
_reflns_threshold_expression I>2\s(I)
_cod_data_source_file ja9b06398_si_003.cif
_cod_data_source_block 4AMPYPb2I7
_cod_depositor_comments
;
The following automatic conversions were performed:

'_diffrn_radiation_probe' value 'X-ray' changed to 'x-ray' according
to
/home/data/users/saulius/crontab/automatic-downloads/current/ACS/lib/dictionaries/cif_core.dic
dictionary named 'cif_core.dic' version 2.4.2 from 2011-04-26.

Automatic conversion script
Id: cif_fix_values 4973 2017-02-22 13:04:09Z antanas 
;
_cod_database_code 4127726

loop_
_space_group_symop_id
_space_group_symop_operation_xyz
1 x,y,z
2 x,-y,z+1/2
3 x+1/2,y+1/2,z
4 x+1/2,-y+1/2,z+1/2

loop_
_atom_site_label
_atom_site_type_symbol
_atom_site_fract_x
_atom_site_fract_y
_atom_site_fract_z
_atom_site_adp_type
_atom_site_U_iso_or_equiv
_atom_site_site_symmetry_multiplicity
_atom_site_occupancy
_atom_site_calc_flag
Pb1 Pb 0.13424(4) 0.24953(17) 0.09990(17) Uani 0.0360(5) 4 1 d
Pb2 Pb -0.06146(4) 0.2505(2) -0.09589(16) Uani 0.0454(6) 4 1 d
I1 I 0.13514(11) 0.4435(3) 0.4066(3) Uani 0.0658(12) 4 1 d
I2 I -0.05995(11) -0.0568(3) -0.2873(4) Uani 0.0678(12) 4 1 d
I3 I -0.05972(11) 0.4408(3) -0.4041(4) Uani 0.0658(11) 4 1 d
I4 I 0.13470(11) 0.0591(3) -0.2087(4) Uani 0.0642(12) 4 1 d
I5 I 0.03717(16) 0.24980(16) 0.0033(6) Uani 0.0686(4) 4 1 d
I6 I 0.22741(9) 0.2482(5) 0.1914(5) Uani 0.092(2) 4 1 d
I7 I -0.15326(10) 0.2510(5) -0.1894(5) Uani 0.0958(19) 4 1 d
C2 C -0.2706(4) 0.266(4) -0.834(4) Uiso 0.170(9) 4 1 d
N3 N -0.1474(4) 0.235(2) -0.671(2) Uiso 0.104(3) 4 1 d
C5 C -0.1707(4) 0.146(2) -0.610(2) Uiso 0.104(3) 4 1 d
C1 C 0.0230(8) 0.338(3) 0.418(3) Uiso 0.125(7) 4 1 d
C6 C -0.1634(4) 0.334(2) -0.784(3) Uiso 0.104(3) 4 1 d
N2 N -0.2900(4) 0.166(3) -0.736(3) Uiso 0.170(9) 4 1 d
N1 N 0.0481(7) 0.197(2) 0.461(3) Uiso 0.125(7) 4 1 d
C4 C -0.2101(4) 0.156(3) -0.662(3) Uiso 0.104(3) 4 1 d
C7 C -0.2028(4) 0.343(2) -0.837(2) Uiso 0.104(3) 4 1 d
C3 C -0.2262(4) 0.255(2) -0.775(2) Uiso 0.104(3) 4 1 d
H1n1 H 0.05594 0.166444 0.379122 Uiso 0.15 4 1 d
H2n1 H 0.068817 0.218463 0.537267 Uiso 0.15 4 1 d
H3n1 H 0.034187 0.12624 0.49061 Uiso 0.15 4 1 d
H1n2 H -0.301816 0.089941 -0.793284 Uiso 0.204 4 1 d
H2n2 H -0.271913 0.130629 -0.656359 Uiso 0.204 4 1 d
H3n2 H -0.307372 0.218313 -0.702424 Uiso 0.204 4 1 d
H1n3 H -0.121625 0.229646 -0.635575 Uiso 0.125 4 1 d
H1c1 H 0.000914 0.315907 0.33017 Uiso 0.15 4 1 d
H2c1 H 0.013278 0.368945 0.506549 Uiso 0.15 4 1 d
H3c1 H 0.038789 0.417923 0.390319 Uiso 0.15 4 1 d
H1c2 H -0.27884 0.369201 -0.827159 Uiso 0.204 4 1 d
H2c2 H -0.278391 0.232891 -0.94225 Uiso 0.204 4 1 d
H1c5 H -0.159154 0.073374 -0.529557 Uiso 0.125 4 1 d
H1c6 H -0.14656 0.398059 -0.828021 Uiso 0.125 4 1 d
H1c4 H -0.226991 0.092357 -0.61734 Uiso 0.125 4 1 d
H1c7 H -0.214373 0.412997 -0.919961 Uiso 0.125 4 1 d

loop_
_atom_site_aniso_label
_atom_site_aniso_type_symbol
_atom_site_aniso_U_11
_atom_site_aniso_U_22
_atom_site_aniso_U_33
_atom_site_aniso_U_12
_atom_site_aniso_U_13
_atom_site_aniso_U_23
Pb1 Pb 0.0444(11) 0.0301(4) 0.0327(5) 0.0024(6) 0.0082(6) 0.0000(5)
Pb2 Pb 0.0417(12) 0.0471(6) 0.0487(8) 0.0029(7) 0.0140(7) 0.0003(7)
I1 I 0.102(3) 0.0515(14) 0.0407(14) 0.0132(14) 0.0111(15) -0.0126(12)
I2 I 0.094(3) 0.0603(15) 0.0511(16) 0.0016(14) 0.0223(17) -0.0211(13)
I3 I 0.087(2) 0.0511(13) 0.0622(17) -0.0009(13) 0.0235(16) 0.0240(12)
I4 I 0.095(3) 0.0405(12) 0.0673(18) -0.0148(13) 0.0397(18) -0.0228(13)
I5 I 0.0322(5) 0.0872(8) 0.0830(8) -0.006(2) 0.0082(5) 0.013(2)
I6 I 0.0308(19) 0.114(4) 0.127(4) 0.0007(18) 0.011(2) 0.018(2)
I7 I 0.035(2) 0.132(4) 0.115(3) 0.003(2) 0.008(2) 0.018(2)

loop_
_atom_type_symbol
_atom_type_scat_dispersion_real
_atom_type_scat_dispersion_imag
_atom_type_scat_source
C 0.0033 0.0016 'International Tables Vol C tables 4.2.6.8 and 6.1.1.1'
H 0.0000 0.0000 'International Tables Vol C tables 4.2.6.8 and 6.1.1.1'
I -0.4742 1.8119 'International Tables Vol C tables 4.2.6.8 and 6.1.1.1'
N 0.0061 0.0033 'International Tables Vol C tables 4.2.6.8 and 6.1.1.1'
Pb -3.3944 10.1111 'International Tables Vol C tables 4.2.6.8 and 6.1.1.1'

loop_
_geom_angle_atom_site_label_1
_geom_angle_atom_site_label_2
_geom_angle_atom_site_label_3
_geom_angle_site_symmetry_1
_geom_angle_site_symmetry_3
_geom_angle
I1 Pb1 I1 . 2_564 89.83(8)
I1 Pb1 I4 . . 178.88(11)
I1 Pb1 I4 . 2_555 90.73(9)
I1 Pb1 I5 . . 90.56(12)
I1 Pb1 I6 . . 89.70(11)
I1 Pb1 I4 2_564 . 89.40(8)
I1 Pb1 I4 2_564 2_555 178.99(11)
I1 Pb1 I5 2_564 . 90.49(9)
I1 Pb1 I6 2_564 . 89.55(11)
I4 Pb1 I4 . 2_555 90.02(9)
I4 Pb1 I5 . . 90.27(11)
I4 Pb1 I6 . . 89.47(11)
I4 Pb1 I5 2_555 . 90.34(10)
I4 Pb1 I6 2_555 . 89.62(11)
I5 Pb1 I6 . . 179.73(13)
I2 Pb2 I2 . 2_555 89.77(9)
I2 Pb2 I3 . . 89.49(9)
I2 Pb2 I3 . 2_565 177.97(11)
I2 Pb2 I5 . . 89.09(10)
I2 Pb2 I7 . . 90.78(12)
I2 Pb2 I3 2_555 . 177.91(11)
I2 Pb2 I3 2_555 2_565 90.71(9)
I2 Pb2 I5 2_555 . 88.88(11)
I2 Pb2 I7 2_555 . 91.27(12)
I3 Pb2 I3 . 2_565 89.97(9)
I3 Pb2 I5 . . 89.16(11)
I3 Pb2 I7 . . 90.69(11)
I3 Pb2 I5 2_565 . 88.95(9)
I3 Pb2 I7 2_565 . 91.19(12)
I5 Pb2 I7 . . 179.80(14)
Pb1 I1 Pb1 . 2_565 154.68(11)
Pb1 I1 N2 . 3_556 81.7(4)
Pb1 I1 N2 . 4_556 116.0(4)
Pb1 I1 N1 . . 87.8(4)
Pb1 I1 N2 2_565 3_556 80.6(4)
Pb1 I1 N2 2_565 4_556 82.3(4)
Pb1 I1 N1 2_565 . 107.3(4)
N2 I1 N2 3_556 4_556 91.1(5)
N2 I1 N1 3_556 . 167.8(5)
N2 I1 N1 4_556 . 99.1(5)
Pb2 I2 Pb2 . 2_554 154.31(11)
Pb2 I2 N3 . 2_555 95.1(3)
Pb2 I2 N1 . 2_554 96.4(3)
Pb2 I2 N3 2_554 2_555 99.5(3)
Pb2 I2 N1 2_554 2_554 96.3(4)
N3 I2 N1 2_555 2_554 115.4(4)
Pb2 I3 Pb2 . 2_564 153.08(11)
Pb2 I3 N3 . . 95.2(3)
Pb2 I3 N3 2_564 . 100.0(3)
Pb1 I4 Pb1 . 2_554 153.37(11)
Pb1 I4 N2 . 4_555 82.2(4)
Pb1 I4 N1 . 1_554 107.9(4)
Pb1 I4 N2 2_554 4_555 116.2(4)
Pb1 I4 N1 2_554 1_554 88.4(3)
N2 I4 N1 4_555 1_554 100.4(5)
Pb1 I5 Pb2 . . 179.85(18)
Pb1 I5 N1 . . 84.6(4)
Pb1 I5 N1 . 2_554 84.6(4)
Pb2 I5 N1 . . 95.5(4)
Pb2 I5 N1 . 2_554 95.4(4)
N1 I5 N1 . 2_554 89.6(5)
Pb1 I6 N2 . 3_556 80.9(2)
Pb1 I6 N2 . 4_555 81.1(2)
N2 I6 N2 3_556 4_555 88.8(6)
N2 C2 C3 . . 109(2)
N2 C2 H1c2 . . 109.47
N2 C2 H2c2 . . 109.47
C3 C2 H1c2 . . 109.48
C3 C2 H2c2 . . 109.48
H1c2 C2 H2c2 . . 109.47
I2 N3 I3 2_554 . 77.9(2)
I2 N3 C5 2_554 . 118.2(12)
I2 N3 C6 2_554 . 106.3(13)
I2 N3 H1n3 2_554 . 41.25
I3 N3 C5 . . 120.7(12)
I3 N3 C6 . . 105.8(11)
I3 N3 H1n3 . . 38.46
C5 N3 C6 . . 120.0(13)
C5 N3 H1n3 . . 120
C6 N3 H1n3 . . 120.01
N3 C5 C4 . . 120.0(17)
N3 C5 H1c5 . . 120.01
C4 C5 H1c5 . . 119.99
N1 C1 H1c1 . . 109.47
N1 C1 H2c1 . . 109.47
N1 C1 H3c1 . . 109.48
H1c1 C1 H2c1 . . 109.46
H1c1 C1 H3c1 . . 109.47
H2c1 C1 H3c1 . . 109.47
N3 C6 C7 . . 120.0(19)
N3 C6 H1c6 . . 120
C7 C6 H1c6 . . 120
I1 N2 I1 3_444 4_453 75.2(4)
I1 N2 I4 3_444 4_454 75.5(4)
I1 N2 I6 3_444 3_444 72.7(5)
I1 N2 I6 3_444 4_454 73.5(5)
I1 N2 C2 3_444 . 162.5(12)
I1 N2 H1n2 3_444 . 61.43
I1 N2 H2n2 3_444 . 88.02
I1 N2 H3n2 3_444 . 63.83
I1 N2 I4 4_453 4_454 82.1(3)
I1 N2 I6 4_453 3_444 73.3(5)
I1 N2 I6 4_453 4_454 144.6(6)
I1 N2 C2 4_453 . 89.3(14)
I1 N2 H1n2 4_453 . 34.58
I1 N2 H2n2 4_453 . 144.01
I1 N2 H3n2 4_453 . 91.56
I4 N2 I6 4_454 3_444 143.7(6)
I4 N2 I6 4_454 4_454 74.5(5)
I4 N2 C2 4_454 . 94.7(15)
I4 N2 H1n2 4_454 . 107.65
I4 N2 H2n2 4_454 . 124.68
I4 N2 H3n2 4_454 . 17.38
I6 N2 I6 3_444 4_454 111.9(7)
I6 N2 C2 3_444 . 110.9(17)
I6 N2 H1n2 3_444 . 40.41
I6 N2 H2n2 3_444 . 71.37
I6 N2 H3n2 3_444 . 136.36
I6 N2 C2 4_454 . 118.4(16)
I6 N2 H1n2 4_454 . 131.83
I6 N2 H2n2 4_454 . 50.14
I6 N2 H3n2 4_454 . 59.89
C2 N2 H1n2 . . 109.48
C2 N2 H2n2 . . 109.48
C2 N2 H3n2 . . 109.48
H1n2 N2 H2n2 . . 109.47
H1n2 N2 H3n2 . . 109.46
H2n2 N2 H3n2 . . 109.47
I1 N1 I2 . 2_555 139.5(7)
I1 N1 I4 . 1_556 77.3(4)
I1 N1 I5 . . 71.8(5)
I1 N1 I5 . 2_555 131.7(7)
I1 N1 C1 . . 86.1(14)
I1 N1 H1n1 . . 70.01
I1 N1 H2n1 . . 56.88
I1 N1 H3n1 . . 162.88
I2 N1 I4 2_555 1_556 139.6(6)
I2 N1 I5 2_555 . 69.5(4)
I2 N1 I5 2_555 2_555 69.5(4)
I2 N1 C1 2_555 . 73.4(12)
I2 N1 H1n1 2_555 . 84.22
I2 N1 H2n1 2_555 . 163.16
I2 N1 H3n1 2_555 . 55.24
I4 N1 I5 1_556 . 131.6(7)
I4 N1 I5 1_556 2_555 71.9(4)
I4 N1 C1 1_556 . 138.4(15)
I4 N1 H1n1 1_556 . 100.25
I4 N1 H2n1 1_556 . 30.82
I4 N1 H3n1 1_556 . 86.16
I5 N1 I5 . 2_555 102.9(5)
I5 N1 C1 . . 75.6(15)
I5 N1 H1n1 . . 34.26
I5 N1 H2n1 . . 127.37
I5 N1 H3n1 . . 117.97
I5 N1 C1 2_555 . 140.5(15)
I5 N1 H1n1 2_555 . 79.91
I5 N1 H2n1 2_555 . 102.51
I5 N1 H3n1 2_555 . 35.63
C1 N1 H1n1 . . 109.47
C1 N1 H2n1 . . 109.47
C1 N1 H3n1 . . 109.47
H1n1 N1 H2n1 . . 109.48
H1n1 N1 H3n1 . . 109.47
H2n1 N1 H3n1 . . 109.47
C5 C4 C3 . . 120.0(19)
C5 C4 H1c4 . . 120
C3 C4 H1c4 . . 120
C6 C7 C3 . . 120.0(18)
C6 C7 H1c7 . . 120.01
C3 C7 H1c7 . . 120
C2 C3 C4 . . 120.0(19)
C2 C3 C7 . . 120.0(19)
C4 C3 C7 . . 120.0(13)

loop_
_geom_bond_atom_site_label_1
_geom_bond_atom_site_label_2
_geom_bond_site_symmetry_2
_geom_bond_distance
Pb1 I1 . 3.176(3)
Pb1 I1 2_564 3.187(3)
Pb1 I4 . 3.183(4)
Pb1 I4 2_555 3.185(3)
Pb1 I5 . 3.258(6)
Pb1 I6 . 3.128(3)
Pb2 I2 . 3.184(3)
Pb2 I2 2_555 3.184(4)
Pb2 I3 . 3.190(4)
Pb2 I3 2_565 3.181(3)
Pb2 I5 . 3.311(6)
Pb2 I7 . 3.081(4)
I1 N2 3_556 3.71(2)
I1 N2 4_556 3.66(2)
I1 N1 . 3.84(3)
I2 N3 2_555 3.776(17)
I2 N1 2_554 4.03(2)
I3 N3 . 3.792(15)
I4 N2 4_555 3.61(2)
I4 N1 1_554 3.81(2)
I5 N1 . 3.96(3)
I5 N1 2_554 3.97(2)
I6 N2 3_556 3.79(3)
I6 N2 4_555 3.72(3)
C2 N2 . 1.50(4)
C2 C3 . 1.500(17)
C2 H1c2 . 0.96
C2 H2c2 . 0.96
N3 C5 . 1.33(3)
N3 C6 . 1.33(3)
N3 H1n3 . 0.8699
C5 C4 . 1.33(2)
C5 H1c5 . 0.96
C1 N1 . 1.50(3)
C1 H1c1 . 0.9601
C1 H2c1 . 0.9601
C1 H3c1 . 0.9599
C6 C7 . 1.33(2)
C6 H1c6 . 0.9599
N2 H1n2 . 0.87
N2 H2n2 . 0.87
N2 H3n2 . 0.8701
N1 H1n1 . 0.8699
N1 H2n1 . 0.8699
N1 H3n1 . 0.8701
C4 C3 . 1.33(3)
C4 H1c4 . 0.9601
C7 C3 . 1.33(3)
C7 H1c7 . 0.96

loop_
_geom_hbond_atom_site_label_D
_geom_hbond_atom_site_label_H
_geom_hbond_atom_site_label_A
_geom_hbond_distance_DH
_geom_hbond_distance_HA
_geom_hbond_distance_DA
_geom_hbond_angle_DHA
N2 H2n2 C4 0.87 2.17 2.68(2) 117.45
C4 H1c4 N2 0.96 2.26 2.68(2) 105.22

loop_
_twin_individual_id
_twin_individual_mass_fraction_refined
_twin_individual_twin_matrix_11
_twin_individual_twin_matrix_12
_twin_individual_twin_matrix_13
_twin_individual_twin_matrix_21
_twin_individual_twin_matrix_22
_twin_individual_twin_matrix_23
_twin_individual_twin_matrix_31
_twin_individual_twin_matrix_32
_twin_individual_twin_matrix_33
1 0.517(19) 1 0 0 0 1 0 0 0 1
2 0.483(19) -1 0 0 0 -1 0 0 0 -1

loop_
_restr_distance_atom_site_label_1
_restr_distance_atom_site_label_2
_restr_distance_target
_restr_distance_target_weight_param
N2 C2 1.5 0.001
C2 C3 1.5 0.001
C3 C4 1.33 0.001
C4 C5 1.33 0.001
C5 N3 1.33 0.001
N3 C6 1.33 0.001
C6 C7 1.33 0.001
C7 C3 1.33 0.001
N1 C1 1.5 0.001

loop_
_restr_angle_atom_site_label_1
_restr_angle_atom_site_label_2
_restr_angle_atom_site_label_3
_restr_angle_target
_restr_angle_target_weight_param
N2 C2 C3 109.47 0.01
C2 C3 C4 120 0.01
C2 C3 C7 120 0.01
C3 C4 C5 120 0.01
C4 C5 N3 120 0.01
C5 N3 C6 120 0.01
N3 C6 C7 120 0.01
C6 C7 C3 120 0.01
C7 C3 C4 120 0.01
